data_7245734
loop_
_publ_author_name
'Banaspati, Atrayee'
'Ramu, Vanitha'
'Raza, Md Kausar'
'Goswami, Tridib K.'

_publ_section_title
;
 Copper(ii) curcumin complexes for endoplasmic reticulum targeted
 photocytotoxicity
;
_journal_issue 47
_journal_name_full 'RSC Advances'
_journal_page_first 30722
_journal_page_last 30733
_journal_paper_doi 10.1039/D2RA04813B
_journal_volume 12
_journal_year 2022
_chemical_formula_sum 'C19 H15 Cl Cu N4 O6'
_chemical_formula_weight 494.34
_space_group_crystal_system monoclinic
_space_group_IT_number 14
_space_group_name_Hall '-P 2yn'
_space_group_name_H-M_alt 'P 1 21/n 1'
_atom_sites_solution_hydrogens geom
_audit_creation_method SHELXL-2016/6
_audit_update_record
;
2022-07-26 deposited with the CCDC.	2022-10-03 downloaded from the CCDC.
;
_cell_angle_alpha 90
_cell_angle_beta 102.925(7)
_cell_angle_gamma 90
_cell_formula_units_Z 4
_cell_length_a 10.1600(12)
_cell_length_b 9.5194(10)
_cell_length_c 20.454(3)
_cell_measurement_reflns_used 4050
_cell_measurement_temperature 296(2)
_cell_measurement_theta_max 24.94
_cell_measurement_theta_min 2.37
_cell_volume 1928.1(4)
_computing_structure_refinement 'SHELXL-2016/6 (Sheldrick, 2016)'
_diffrn_ambient_temperature 296(2)
_diffrn_measured_fraction_theta_full 0.994
_diffrn_measured_fraction_theta_max 0.983
_diffrn_measurement_device_type 'Bruker APEX-II CCD'
_diffrn_measurement_method '\f and \w scans'
_diffrn_radiation_type MoK\a
_diffrn_radiation_wavelength 0.71073
_diffrn_reflns_av_R_equivalents 0.0549
_diffrn_reflns_av_unetI/netI 0.0566
_diffrn_reflns_Laue_measured_fraction_full 0.994
_diffrn_reflns_Laue_measured_fraction_max 0.983
_diffrn_reflns_limit_h_max 13
_diffrn_reflns_limit_h_min -9
_diffrn_reflns_limit_k_max 12
_diffrn_reflns_limit_k_min -11
_diffrn_reflns_limit_l_max 20
_diffrn_reflns_limit_l_min -26
_diffrn_reflns_number 15917
_diffrn_reflns_point_group_measured_fraction_full 0.994
_diffrn_reflns_point_group_measured_fraction_max 0.983
_diffrn_reflns_theta_full 25.242
_diffrn_reflns_theta_max 27.852
_diffrn_reflns_theta_min 2.493
_diffrn_source 'sealed tube'
_exptl_absorpt_coefficient_mu 1.319
_exptl_absorpt_correction_T_max 0.887
_exptl_absorpt_correction_T_min 0.800
_exptl_absorpt_correction_type multi-scan
_exptl_absorpt_process_details 'Bruker AXS SADABS program'
_exptl_crystal_colour blue
_exptl_crystal_density_diffrn 1.703
_exptl_crystal_description block
_exptl_crystal_F_000 1004
_exptl_crystal_size_max 0.180
_exptl_crystal_size_mid 0.140
_exptl_crystal_size_min 0.090
_refine_diff_density_max 1.624
_refine_diff_density_min -0.678
_refine_diff_density_rms 0.149
_refine_ls_extinction_coef 0.0056(12)
_refine_ls_extinction_expression Fc^*^=kFc[1+0.001xFc^2^\l^3^/sin(2\q)]^-1/4^
_refine_ls_extinction_method 'SHELXL-2016/6 (Sheldrick 2016)'
_refine_ls_goodness_of_fit_ref 1.081
_refine_ls_hydrogen_treatment constr
_refine_ls_matrix_type full
_refine_ls_number_parameters 283
_refine_ls_number_reflns 4514
_refine_ls_number_restraints 0
_refine_ls_restrained_S_all 1.081
_refine_ls_R_factor_all 0.0830
_refine_ls_R_factor_gt 0.0559
_refine_ls_shift/su_max 0.001
_refine_ls_shift/su_mean 0.000
_refine_ls_structure_factor_coef Fsqd
_refine_ls_weighting_details 'w=1/[\s^2^(Fo^2^)+(0.0861P)^2^+1.0893P] where P=(Fo^2^+2Fc^2^)/3'
_refine_ls_weighting_scheme calc
_refine_ls_wR_factor_gt 0.1479
_refine_ls_wR_factor_ref 0.1649
_reflns_Friedel_coverage 0.000
_reflns_number_gt 3228
_reflns_number_total 4514
_reflns_threshold_expression 'I > 2\s(I)'
_cod_data_source_file d2ra04813b2.cif
_cod_data_source_block TRIDIB7_0m
_cod_original_sg_symbol_H-M 'P 21/n'
_cod_database_code 7245734
_shelx_shelxl_version_number 2016/6
_shelx_space_group_comment
;
The symmetry employed for this shelxl refinement is uniquely defined
by the following loop, which should always be used as a source of
symmetry information in preference to the above space-group names.
They are only intended as comments.
;
_shelx_estimated_absorpt_t_min 0.797
_shelx_estimated_absorpt_t_max 0.890
_exptl_absorpt_special_details 'Sheldrick,G.M.,2015,University of gottingen'

loop_
_space_group_symop_operation_xyz
'x, y, z'
'-x+1/2, y+1/2, -z+1/2'
'-x, -y, -z'
'x-1/2, -y-1/2, z-1/2'

loop_
_atom_site_label
_atom_site_type_symbol
_atom_site_fract_x
_atom_site_fract_y
_atom_site_fract_z
_atom_site_U_iso_or_equiv
_atom_site_adp_type
_atom_site_occupancy
_atom_site_site_symmetry_order
_atom_site_calc_flag
_atom_site_refinement_flags_posn
_atom_site_refinement_flags_adp
_atom_site_refinement_flags_occupancy
_atom_site_disorder_assembly
_atom_site_disorder_group
C1 C 0.1940(4) -0.0019(4) 0.14582(19) 0.0408(9) Uani 1 1 d . . . . .
H1 H 0.162025 0.021983 0.183560 0.049 Uiso 1 1 calc R U . . .
C2 C 0.2873(4) -0.1111(5) 0.1505(2) 0.0481(10) Uani 1 1 d . . . . .
H2 H 0.314949 -0.160523 0.190430 0.058 Uiso 1 1 calc R U . . .
C3 C 0.3379(4) -0.1448(4) 0.0958(2) 0.0436(9) Uani 1 1 d . . . . .
H3 H 0.400053 -0.217351 0.098024 0.052 Uiso 1 1 calc R U . . .
C4 C 0.2943(4) -0.0680(4) 0.03613(19) 0.0339(8) Uani 1 1 d . . . . .
C5 C 0.3454(4) -0.0907(4) -0.0242(2) 0.0378(8) Uani 1 1 d . . . . .
C6 C 0.4900(4) -0.2024(5) -0.0762(3) 0.0514(11) Uani 1 1 d . . . . .
H6 H 0.557826 -0.267847 -0.076439 0.062 Uiso 1 1 calc R U . . .
C7 C 0.4387(4) -0.1258(5) -0.1351(3) 0.0535(12) Uani 1 1 d . . . . .
H7 H 0.474605 -0.141536 -0.172474 0.064 Uiso 1 1 calc R U . . .
C8 C 0.2936(4) -0.0132(4) -0.0824(2) 0.0367(8) Uani 1 1 d . . . . .
C9 C 0.1875(4) 0.0901(4) -0.08404(18) 0.0352(8) Uani 1 1 d . . . . .
C10 C 0.1255(4) 0.1676(4) -0.1413(2) 0.0436(9) Uani 1 1 d . . . . .
H10 H 0.149109 0.152339 -0.182091 0.052 Uiso 1 1 calc R U . . .
C11 C 0.0303(4) 0.2655(4) -0.1361(2) 0.0446(10) Uani 1 1 d . . . . .
H11 H -0.012349 0.316358 -0.173675 0.054 Uiso 1 1 calc R U . . .
C12 C -0.0034(4) 0.2896(4) -0.07420(19) 0.0374(8) Uani 1 1 d . . . . .
H12 H -0.065484 0.359466 -0.070903 0.045 Uiso 1 1 calc R U . . .
C13 C 0.1457(3) 0.1164(4) -0.02501(18) 0.0318(7) Uani 1 1 d . . . . .
C14 C 0.1992(4) 0.0360(4) 0.03509(18) 0.0324(8) Uani 1 1 d . . . . .
C15 C -0.1034(4) 0.2745(4) 0.1830(2) 0.0399(9) Uani 1 1 d . . . . .
C16 C -0.1880(4) 0.3770(4) 0.1476(2) 0.0434(9) Uani 1 1 d . . . . .
H16 H -0.243652 0.425123 0.170360 0.052 Uiso 1 1 calc R U . . .
C17 C -0.1961(4) 0.4131(4) 0.0812(2) 0.0379(8) Uani 1 1 d . . . . .
C18 C -0.1131(5) 0.2350(5) 0.2526(2) 0.0560(12) Uani 1 1 d . . . . .
H18A H -0.178794 0.161637 0.250499 0.084 Uiso 1 1 calc R U . . .
H18B H -0.140072 0.315503 0.274671 0.084 Uiso 1 1 calc R U . . .
H18C H -0.026793 0.202488 0.277255 0.084 Uiso 1 1 calc R U . . .
C19 C -0.3024(4) 0.5143(5) 0.0462(2) 0.0503(10) Uani 1 1 d . . . . .
H19A H -0.260069 0.599574 0.036483 0.075 Uiso 1 1 calc R U . . .
H19B H -0.363288 0.534816 0.074701 0.075 Uiso 1 1 calc R U . . .
H19C H -0.351651 0.473176 0.005145 0.075 Uiso 1 1 calc R U . . .
N1 N 0.1493(3) 0.0691(3) 0.08936(15) 0.0338(7) Uani 1 1 d . . . . .
N2 N 0.0515(3) 0.2148(3) -0.02022(15) 0.0324(6) Uani 1 1 d . . . . .
N3 N 0.4465(3) -0.1858(4) -0.02096(19) 0.0457(8) Uani 1 1 d . . . . .
N4 N 0.3409(3) -0.0319(4) -0.13928(18) 0.0457(8) Uani 1 1 d . . . . .
O1 O -0.0177(3) 0.2049(3) 0.15954(14) 0.0444(7) Uani 1 1 d . . . . .
O2 O -0.1209(3) 0.3633(3) 0.04470(13) 0.0429(7) Uani 1 1 d . . . . .
O3 O 0.2083(4) 0.3861(4) 0.09987(16) 0.0676(10) Uani 1 1 d . . . . .
O4 O 0.4040(6) 0.5030(6) 0.1431(3) 0.128(2) Uani 1 1 d . . . . .
O5 O 0.3408(6) 0.3209(5) 0.2027(2) 0.1076(17) Uani 1 1 d . . . . .
O6 O 0.2233(6) 0.5267(6) 0.1934(2) 0.128(2) Uani 1 1 d . . . . .
Cl1 Cl 0.29339(12) 0.43461(11) 0.16114(5) 0.0509(3) Uani 1 1 d . . . . .
Cu1 Cu 0.01833(4) 0.22965(5) 0.07312(2) 0.03461(19) Uani 1 1 d . . . . .

loop_
_atom_site_aniso_label
_atom_site_aniso_U_11
_atom_site_aniso_U_22
_atom_site_aniso_U_33
_atom_site_aniso_U_23
_atom_site_aniso_U_13
_atom_site_aniso_U_12
C1 0.048(2) 0.040(2) 0.0333(19) 0.0001(16) 0.0081(17) 0.0021(17)
C2 0.051(2) 0.046(2) 0.046(2) 0.0076(19) 0.0071(19) 0.0090(19)
C3 0.042(2) 0.036(2) 0.051(2) 0.0053(18) 0.0072(18) 0.0073(17)
C4 0.0338(18) 0.0232(18) 0.044(2) -0.0023(15) 0.0077(15) -0.0036(14)
C5 0.0361(19) 0.0261(19) 0.053(2) -0.0079(16) 0.0147(17) -0.0051(15)
C6 0.039(2) 0.039(3) 0.079(3) -0.013(2) 0.019(2) -0.0009(18)
C7 0.050(2) 0.047(3) 0.073(3) -0.018(2) 0.034(2) -0.008(2)
C8 0.0374(19) 0.0269(19) 0.050(2) -0.0073(16) 0.0186(17) -0.0064(15)
C9 0.0374(19) 0.0307(19) 0.0399(19) -0.0028(15) 0.0138(15) -0.0066(15)
C10 0.049(2) 0.046(2) 0.039(2) -0.0004(18) 0.0167(17) -0.0035(19)
C11 0.050(2) 0.043(2) 0.042(2) 0.0079(18) 0.0114(18) 0.0024(18)
C12 0.039(2) 0.029(2) 0.043(2) 0.0035(16) 0.0076(16) 0.0036(15)
C13 0.0321(18) 0.0251(18) 0.0393(19) -0.0043(14) 0.0101(14) -0.0040(14)
C14 0.0347(18) 0.0245(18) 0.0390(19) -0.0037(15) 0.0101(15) -0.0049(14)
C15 0.039(2) 0.043(2) 0.040(2) -0.0072(17) 0.0118(16) -0.0016(17)
C16 0.046(2) 0.037(2) 0.050(2) -0.0050(18) 0.0193(18) 0.0081(17)
C17 0.0344(19) 0.0284(19) 0.051(2) -0.0012(16) 0.0098(16) -0.0012(15)
C18 0.057(3) 0.071(3) 0.042(2) -0.009(2) 0.014(2) 0.006(2)
C19 0.051(2) 0.038(2) 0.063(3) 0.007(2) 0.015(2) 0.0101(19)
N1 0.0364(16) 0.0280(16) 0.0376(16) 0.0000(12) 0.0097(13) 0.0004(13)
N2 0.0309(15) 0.0289(16) 0.0373(16) -0.0005(13) 0.0072(12) -0.0006(12)
N3 0.0374(18) 0.0345(18) 0.067(2) -0.0105(16) 0.0166(16) 0.0005(14)
N4 0.0474(19) 0.0403(19) 0.056(2) -0.0063(16) 0.0253(16) -0.0059(16)
O1 0.0459(16) 0.0488(17) 0.0414(15) 0.0022(12) 0.0162(12) 0.0116(13)
O2 0.0396(14) 0.0429(16) 0.0487(16) 0.0062(12) 0.0154(12) 0.0097(12)
O3 0.082(2) 0.071(2) 0.0473(18) -0.0114(17) 0.0110(16) -0.0333(19)
O4 0.124(4) 0.126(4) 0.130(4) -0.029(3) 0.020(3) -0.076(4)
O5 0.151(4) 0.094(3) 0.072(3) 0.021(2) 0.013(3) 0.065(3)
O6 0.180(5) 0.135(4) 0.062(2) -0.021(3) 0.011(3) 0.107(4)
Cl1 0.0694(7) 0.0396(6) 0.0399(5) -0.0077(4) 0.0044(5) 0.0086(5)
Cu1 0.0369(3) 0.0312(3) 0.0376(3) -0.00098(19) 0.01228(19) 0.00429(19)

loop_
_atom_type_symbol
_atom_type_description
_atom_type_scat_dispersion_real
_atom_type_scat_dispersion_imag
_atom_type_scat_source
C C 0.0033 0.0016 'International Tables Vol C Tables 4.2.6.8 and 6.1.1.4'
H H 0.0000 0.0000 'International Tables Vol C Tables 4.2.6.8 and 6.1.1.4'
N N 0.0061 0.0033 'International Tables Vol C Tables 4.2.6.8 and 6.1.1.4'
O O 0.0106 0.0060 'International Tables Vol C Tables 4.2.6.8 and 6.1.1.4'
Cl Cl 0.1484 0.1585 'International Tables Vol C Tables 4.2.6.8 and 6.1.1.4'
Cu Cu 0.3201 1.2651 'International Tables Vol C Tables 4.2.6.8 and 6.1.1.4'

loop_
_geom_angle_atom_site_label_1
_geom_angle_atom_site_label_2
_geom_angle_atom_site_label_3
_geom_angle
_geom_angle_site_symmetry_1
_geom_angle_site_symmetry_3
_geom_angle_publ_flag
N1 C1 C2 122.3(4) . . ?
N1 C1 H1 118.9 . . ?
C2 C1 H1 118.9 . . ?
C3 C2 C1 119.4(4) . . ?
C3 C2 H2 120.3 . . ?
C1 C2 H2 120.3 . . ?
C2 C3 C4 119.0(4) . . ?
C2 C3 H3 120.5 . . ?
C4 C3 H3 120.5 . . ?
C14 C4 C3 118.0(3) . . ?
C14 C4 C5 118.3(3) . . ?
C3 C4 C5 123.7(3) . . ?
N3 C5 C8 122.0(3) . . ?
N3 C5 C4 117.7(4) . . ?
C8 C5 C4 120.3(3) . . ?
N3 C6 C7 123.0(4) . . ?
N3 C6 H6 118.5 . . ?
C7 C6 H6 118.5 . . ?
N4 C7 C6 122.3(4) . . ?
N4 C7 H7 118.8 . . ?
C6 C7 H7 118.8 . . ?
N4 C8 C5 121.2(4) . . ?
N4 C8 C9 117.9(4) . . ?
C5 C8 C9 120.9(3) . . ?
C13 C9 C10 117.5(3) . . ?
C13 C9 C8 118.1(3) . . ?
C10 C9 C8 124.5(3) . . ?
C11 C10 C9 119.1(4) . . ?
C11 C10 H10 120.5 . . ?
C9 C10 H10 120.5 . . ?
C10 C11 C12 120.2(4) . . ?
C10 C11 H11 119.9 . . ?
C12 C11 H11 119.9 . . ?
N2 C12 C11 121.4(4) . . ?
N2 C12 H12 119.3 . . ?
C11 C12 H12 119.3 . . ?
N2 C13 C9 123.0(3) . . ?
N2 C13 C14 116.1(3) . . ?
C9 C13 C14 120.9(3) . . ?
N1 C14 C4 122.9(3) . . ?
N1 C14 C13 115.7(3) . . ?
C4 C14 C13 121.4(3) . . ?
O1 C15 C16 124.4(4) . . ?
O1 C15 C18 115.1(4) . . ?
C16 C15 C18 120.4(4) . . ?
C17 C16 C15 125.3(4) . . ?
C17 C16 H16 117.3 . . ?
C15 C16 H16 117.3 . . ?
O2 C17 C16 124.8(4) . . ?
O2 C17 C19 114.9(3) . . ?
C16 C17 C19 120.3(4) . . ?
C15 C18 H18A 109.5 . . ?
C15 C18 H18B 109.5 . . ?
H18A C18 H18B 109.5 . . ?
C15 C18 H18C 109.5 . . ?
H18A C18 H18C 109.5 . . ?
H18B C18 H18C 109.5 . . ?
C17 C19 H19A 109.5 . . ?
C17 C19 H19B 109.5 . . ?
H19A C19 H19B 109.5 . . ?
C17 C19 H19C 109.5 . . ?
H19A C19 H19C 109.5 . . ?
H19B C19 H19C 109.5 . . ?
C1 N1 C14 118.4(3) . . ?
C1 N1 Cu1 128.1(3) . . ?
C14 N1 Cu1 113.4(2) . . ?
C12 N2 C13 118.8(3) . . ?
C12 N2 Cu1 128.5(2) . . ?
C13 N2 Cu1 112.7(2) . . ?
C6 N3 C5 115.7(4) . . ?
C7 N4 C8 115.8(4) . . ?
C15 O1 Cu1 125.3(3) . . ?
C17 O2 Cu1 125.1(3) . . ?
Cl1 O3 Cu1 134.2(2) . . ?
O6 Cl1 O5 110.3(3) . . ?
O6 Cl1 O4 110.8(4) . . ?
O5 Cl1 O4 109.2(4) . . ?
O6 Cl1 O3 110.3(3) . . ?
O5 Cl1 O3 110.0(3) . . ?
O4 Cl1 O3 106.2(3) . . ?
O2 Cu1 O1 94.76(11) . . ?
O2 Cu1 N1 170.08(12) . . ?
O1 Cu1 N1 90.57(12) . . ?
O2 Cu1 N2 91.61(12) . . ?
O1 Cu1 N2 168.73(13) . . ?
N1 Cu1 N2 81.84(12) . . ?
O2 Cu1 O3 99.22(13) . . ?
O1 Cu1 O3 100.22(12) . . ?
N1 Cu1 O3 88.02(13) . . ?
N2 Cu1 O3 87.90(11) . . ?

loop_
_geom_bond_atom_site_label_1
_geom_bond_atom_site_label_2
_geom_bond_distance
_geom_bond_site_symmetry_2
_geom_bond_publ_flag
C1 N1 1.327(5) . ?
C1 C2 1.396(6) . ?
C1 H1 0.9300 . ?
C2 C3 1.370(6) . ?
C2 H2 0.9300 . ?
C3 C4 1.406(5) . ?
C3 H3 0.9300 . ?
C4 C14 1.380(5) . ?
C4 C5 1.458(5) . ?
C5 N3 1.360(5) . ?
C5 C8 1.398(6) . ?
C6 N3 1.312(5) . ?
C6 C7 1.405(7) . ?
C6 H6 0.9300 . ?
C7 N4 1.324(6) . ?
C7 H7 0.9300 . ?
C8 N4 1.367(5) . ?
C8 C9 1.454(5) . ?
C9 C13 1.390(5) . ?
C9 C10 1.408(5) . ?
C10 C11 1.364(6) . ?
C10 H10 0.9300 . ?
C11 C12 1.402(5) . ?
C11 H11 0.9300 . ?
C12 N2 1.327(5) . ?
C12 H12 0.9300 . ?
C13 N2 1.358(4) . ?
C13 C14 1.447(5) . ?
C14 N1 1.357(4) . ?
C15 O1 1.270(5) . ?
C15 C16 1.392(6) . ?
C15 C18 1.497(6) . ?
C16 C17 1.385(6) . ?
C16 H16 0.9300 . ?
C17 O2 1.273(4) . ?
C17 C19 1.504(6) . ?
C18 H18A 0.9600 . ?
C18 H18B 0.9600 . ?
C18 H18C 0.9600 . ?
C19 H19A 0.9600 . ?
C19 H19B 0.9600 . ?
C19 H19C 0.9600 . ?
N1 Cu1 2.005(3) . ?
N2 Cu1 2.017(3) . ?
O1 Cu1 1.898(3) . ?
O2 Cu1 1.895(3) . ?
O3 Cl1 1.431(3) . ?
O3 Cu1 2.402(3) . ?
O4 Cl1 1.417(5) . ?
O5 Cl1 1.394(4) . ?
O6 Cl1 1.386(4) . ?
